data_7713241
loop_
_publ_author_name
'Gond, M. K.'
'Rai, Nilesh'
'Chandra, Brijesh'
'Gautam, Vibhav'
'Garai, Somenath'
'Butcher, R. J.'
'Bharty, Manoj K.'

_publ_section_title
;
 Isolation of potassium salt of oxadiazole-2-thione and In Vitro
 Anticancer Activities of its Cu(II) and Zn(II) complexes against
 MDA-MB-231 human breast carcinoma cells
;
_journal_name_full 'Dalton Transactions'
_journal_paper_doi 10.1039/D3DT01388J
_journal_year 2023
_chemical_formula_moiety 'C7 H6 K N3 O2 S'
_chemical_formula_sum 'C7 H6 K N3 O2 S'
_chemical_formula_weight 235.31
_space_group_crystal_system triclinic
_space_group_IT_number 1
_space_group_name_Hall 'P 1'
_space_group_name_H-M_alt 'P 1'
_atom_sites_solution_hydrogens mixed
_atom_sites_solution_primary heavy
_audit_creation_date 2023-06-13
_audit_creation_method
;
Olex2 1.5-alpha
(compiled 2023.03.06 svn.rbb2c1857 for OlexSys, GUI svn.r6748)
;
_audit_update_record
;
2023-06-21 deposited with the CCDC.	2023-06-26 downloaded from the CCDC.
;
_cell_angle_alpha 84.14(3)
_cell_angle_beta 80.32(3)
_cell_angle_gamma 78.44(3)
_cell_formula_units_Z 1
_cell_length_a 4.2204(14)
_cell_length_b 6.0284(19)
_cell_length_c 9.659(3)
_cell_measurement_reflns_used 678
_cell_measurement_temperature 100(2)
_cell_measurement_theta_max 28.9229
_cell_measurement_theta_min 3.4513
_cell_volume 236.74(13)
_computing_cell_refinement
;
CrysAlisPro, Agilent Technologies,
Version 1.171.34.49 (release 20-01-2011 CrysAlis171 .NET)
(compiled Jan 20 2011,15:58:25)
;
_computing_data_collection
;
CrysAlisPro, Agilent Technologies,
Version 1.171.34.49 (release 20-01-2011 CrysAlis171 .NET)
(compiled Jan 20 2011,15:58:25)
;
_computing_data_reduction
;
CrysAlisPro, Agilent Technologies,
Version 1.171.34.49 (release 20-01-2011 CrysAlis171 .NET)
(compiled Jan 20 2011,15:58:25)
;
_computing_molecular_graphics 'Olex2 1.5-alpha (Dolomanov et al., 2009)'
_computing_publication_material 'Olex2 1.5-alpha (Dolomanov et al., 2009)'
_computing_structure_refinement 'SHELXL 2019/3 (Sheldrick, 2015)'
_computing_structure_solution 'SHELXS  (Sheldrick, 2008)'
_diffrn_ambient_temperature 100.00
_diffrn_detector_area_resol_mean 16.0938
_diffrn_measured_fraction_theta_full 0.998
_diffrn_measured_fraction_theta_max 0.864
_diffrn_measurement_device_type 'Xcalibur, Eos'
_diffrn_measurement_method '\w scans'
_diffrn_radiation_type MoK\a
_diffrn_radiation_wavelength 0.71073
_diffrn_reflns_av_R_equivalents 0.0094
_diffrn_reflns_av_unetI/netI 0.0282
_diffrn_reflns_Laue_measured_fraction_full 0.998
_diffrn_reflns_Laue_measured_fraction_max 0.864
_diffrn_reflns_limit_h_max 5
_diffrn_reflns_limit_h_min -5
_diffrn_reflns_limit_k_max 7
_diffrn_reflns_limit_k_min -7
_diffrn_reflns_limit_l_max 12
_diffrn_reflns_limit_l_min -12
_diffrn_reflns_number 1676
_diffrn_reflns_point_group_measured_fraction_full 0.671
_diffrn_reflns_point_group_measured_fraction_max 0.555
_diffrn_reflns_theta_full 25.242
_diffrn_reflns_theta_max 28.987
_diffrn_reflns_theta_min 3.458
_exptl_absorpt_coefficient_mu 0.756
_exptl_absorpt_correction_T_max 1.00000
_exptl_absorpt_correction_T_min 0.81077
_exptl_absorpt_correction_type multi-scan
_exptl_absorpt_process_details
;
CrysAlisPro, Agilent Technologies,
Version 1.171.34.49 (release 20-01-2011 CrysAlis171 .NET)
(compiled Jan 20 2011,15:58:25)
Empirical absorption correction using spherical harmonics,
 implemented in SCALE3 ABSPACK scaling algorithm.
;
_exptl_crystal_colour colorless
_exptl_crystal_density_diffrn 1.651
_exptl_crystal_description prism
_exptl_crystal_F_000 120
_exptl_crystal_size_max 0.19
_exptl_crystal_size_mid 0.16
_exptl_crystal_size_min 0.12
_refine_diff_density_max 0.227
_refine_diff_density_min -0.280
_refine_diff_density_rms 0.047
_refine_ls_abs_structure_details
;
 Classical Flack method preferred over Parsons because s.u. lower.
;
_refine_ls_abs_structure_Flack 0.09(6)
_refine_ls_extinction_method none
_refine_ls_goodness_of_fit_ref 1.065
_refine_ls_hydrogen_treatment mixed
_refine_ls_matrix_type full
_refine_ls_number_parameters 135
_refine_ls_number_reflns 1389
_refine_ls_number_restraints 3
_refine_ls_restrained_S_all 1.064
_refine_ls_R_factor_all 0.0300
_refine_ls_R_factor_gt 0.0283
_refine_ls_shift/su_max 0.000
_refine_ls_shift/su_mean 0.000
_refine_ls_structure_factor_coef Fsqd
_refine_ls_weighting_details 'w=1/[\s^2^(Fo^2^)+(0.0437P)^2^] where P=(Fo^2^+2Fc^2^)/3'
_refine_ls_weighting_scheme calc
_refine_ls_wR_factor_gt 0.0726
_refine_ls_wR_factor_ref 0.0759
_reflns_Friedel_coverage 0.285
_reflns_Friedel_fraction_full 0.344
_reflns_Friedel_fraction_max 0.246
_reflns_number_gt 1339
_reflns_number_total 1389
_reflns_threshold_expression 'I > 2\s(I)'
_cod_data_source_file d3dt01388j2.cif
_cod_data_source_block inhs-h
_cod_original_cell_volume 236.73(14)
_cod_database_code 7713241
_shelx_shelxl_version_number 2019/3
_shelx_space_group_comment
;
The symmetry employed for this shelxl refinement is uniquely defined
by the following loop, which should always be used as a source of
symmetry information in preference to the above space-group names.
They are only intended as comments.
;
_olex2_refinement_description
;
1. Fixed Uiso
 At 1.2 times of:
  All C(H) groups
2.a Aromatic/amide H refined with riding coordinates:
 C4(H4), C5(H5), C6(H6), C7(H7)
;
_olex2_submission_special_instructions 'No special instructions were received'

loop_
_space_group_symop_operation_xyz
'x, y, z'

loop_
_atom_site_label
_atom_site_type_symbol
_atom_site_fract_x
_atom_site_fract_y
_atom_site_fract_z
_atom_site_U_iso_or_equiv
_atom_site_adp_type
_atom_site_occupancy
_atom_site_site_symmetry_order
_atom_site_calc_flag
_atom_site_refinement_flags_posn
_atom_site_refinement_flags_adp
_atom_site_refinement_flags_occupancy
_atom_site_disorder_assembly
_atom_site_disorder_group
K K 0.69628(14) -0.20085(12) 0.98610(9) 0.0409(2) Uani 1 1 d . . . . .
S1 S 0.30373(16) 0.35713(13) 1.01377(9) 0.0375(2) Uani 1 1 d . . . . .
O1 O 0.0153(5) 0.4382(4) 0.7825(3) 0.0307(5) Uani 1 1 d . . . . .
O1W O 1.0054(10) -0.0809(7) 1.1808(4) 0.0615(9) Uani 1 1 d . . . . .
H1WA H 1.130(15) -0.171(11) 1.228(7) 0.08(2) Uiso 1 1 d . . . . .
H1WB H 1.076(12) 0.033(10) 1.167(6) 0.053(15) Uiso 1 1 d . . . . .
N1 N 0.1870(8) 0.0734(5) 0.8344(3) 0.0366(7) Uani 1 1 d . . . . .
N2 N 0.0354(7) 0.0986(5) 0.7136(3) 0.0374(7) Uani 1 1 d . . . . .
N3 N -0.5688(8) 0.6369(6) 0.3547(4) 0.0442(8) Uani 1 1 d . . . . .
C1 C 0.1705(8) 0.2769(6) 0.8731(4) 0.0309(7) Uani 1 1 d . . . . .
C2 C -0.0620(7) 0.3137(6) 0.6880(4) 0.0294(7) Uani 1 1 d . . . . .
C3 C -0.2336(8) 0.4265(6) 0.5740(4) 0.0311(8) Uani 1 1 d . . . . .
C4 C -0.2733(10) 0.3040(7) 0.4664(4) 0.0400(9) Uani 1 1 d . . . . .
H4 H -0.187695 0.145735 0.465987 0.048 Uiso 1 1 calc R U . . .
C5 C -0.4396(10) 0.4148(8) 0.3591(5) 0.0460(10) Uani 1 1 d . . . . .
H5 H -0.462836 0.329137 0.285415 0.055 Uiso 1 1 calc R U . . .
C6 C -0.5293(10) 0.7499(7) 0.4586(5) 0.0456(10) Uani 1 1 d . . . . .
H6 H -0.620857 0.907378 0.456982 0.055 Uiso 1 1 calc R U . . .
C7 C -0.3658(10) 0.6580(7) 0.5693(4) 0.0409(9) Uani 1 1 d . . . . .
H7 H -0.343818 0.749598 0.640250 0.049 Uiso 1 1 calc R U . . .

loop_
_atom_site_aniso_label
_atom_site_aniso_U_11
_atom_site_aniso_U_22
_atom_site_aniso_U_33
_atom_site_aniso_U_23
_atom_site_aniso_U_13
_atom_site_aniso_U_12
K 0.0352(4) 0.0319(4) 0.0568(6) -0.0023(4) -0.0145(4) -0.0032(3)
S1 0.0411(5) 0.0338(5) 0.0414(6) -0.0001(4) -0.0163(4) -0.0090(4)
O1 0.0338(11) 0.0268(13) 0.0317(13) -0.0001(10) -0.0067(9) -0.0056(10)
O1W 0.089(3) 0.047(2) 0.060(2) 0.0159(17) -0.0370(19) -0.028(2)
N1 0.0431(16) 0.0283(16) 0.0366(16) -0.0013(13) -0.0092(13) 0.0001(13)
N2 0.0465(18) 0.0294(16) 0.0373(18) -0.0045(14) -0.0130(14) -0.0025(14)
N3 0.048(2) 0.046(2) 0.042(2) 0.0049(17) -0.0195(16) -0.0109(17)
C1 0.0264(15) 0.0285(18) 0.0362(19) 0.0025(15) -0.0042(13) -0.0042(14)
C2 0.0295(16) 0.0296(18) 0.0293(17) -0.0032(15) -0.0027(13) -0.0068(14)
C3 0.0273(16) 0.035(2) 0.0289(18) -0.0005(15) -0.0001(13) -0.0058(14)
C4 0.046(2) 0.0338(19) 0.043(2) -0.0063(18) -0.0138(17) -0.0057(16)
C5 0.051(2) 0.048(3) 0.044(2) -0.007(2) -0.0166(18) -0.0118(19)
C6 0.051(2) 0.033(2) 0.052(3) 0.0006(19) -0.016(2) -0.0015(18)
C7 0.049(2) 0.033(2) 0.042(2) -0.0070(18) -0.0130(17) -0.0017(17)

loop_
_atom_type_symbol
_atom_type_description
_atom_type_scat_dispersion_real
_atom_type_scat_dispersion_imag
_atom_type_scat_source
C C 0.0033 0.0016 'International Tables Vol C Tables 4.2.6.8 and 6.1.1.4'
H H 0.0000 0.0000 'International Tables Vol C Tables 4.2.6.8 and 6.1.1.4'
K K 0.2009 0.2494 'International Tables Vol C Tables 4.2.6.8 and 6.1.1.4'
N N 0.0061 0.0033 'International Tables Vol C Tables 4.2.6.8 and 6.1.1.4'
O O 0.0106 0.0060 'International Tables Vol C Tables 4.2.6.8 and 6.1.1.4'
S S 0.1246 0.1234 'International Tables Vol C Tables 4.2.6.8 and 6.1.1.4'

loop_
_geom_angle_atom_site_label_1
_geom_angle_atom_site_label_2
_geom_angle_atom_site_label_3
_geom_angle
_geom_angle_site_symmetry_1
_geom_angle_site_symmetry_3
_geom_angle_publ_flag
K K K 180.0 1_455 1_655 ?
K K H1WA 130.2(12) 1_655 1_455 ?
K K H1WA 49.8(13) 1_455 1_455 ?
K K H1WB 131.8(10) 1_655 1_455 ?
K K H1WB 48.2(10) 1_455 1_455 ?
S1 K K 129.48(3) 1_545 1_655 ?
S1 K K 51.47(3) 1_645 1_655 ?
S1 K K 74.25(3) . 1_455 ?
S1 K K 128.53(3) 1_645 1_455 ?
S1 K K 105.75(3) . 1_655 ?
S1 K K 50.52(3) 1_545 1_455 ?
S1 K S1 155.48(4) 1_645 . ?
S1 K S1 78.01(4) 1_645 1_545 ?
S1 K S1 123.94(4) 1_545 . ?
S1 K H1WA 70.1(13) . 1_455 ?
S1 K H1WA 115.4(13) 1_645 1_455 ?
S1 K H1WA 67.4(12) 1_545 1_455 ?
S1 K H1WB 138.8(11) 1_645 1_455 ?
S1 K H1WB 84.8(11) 1_545 1_455 ?
S1 K H1WB 46.0(11) . 1_455 ?
O1 K K 79.00(5) 1_645 1_655 ?
O1 K K 101.00(5) 1_645 1_455 ?
O1 K S1 144.80(6) 1_645 . ?
O1 K S1 49.45(5) 1_645 1_645 ?
O1 K S1 66.24(6) 1_645 1_545 ?
O1 K O1W 135.52(9) 1_645 1_455 ?
O1 K H1WA 133.4(12) 1_645 1_455 ?
O1 K H1WB 148.3(10) 1_645 1_455 ?
O1W K K 39.61(7) 1_455 1_455 ?
O1W K K 140.39(7) 1_455 1_655 ?
O1W K K 131.00(10) . 1_455 ?
O1W K K 49.00(10) . 1_655 ?
O1W K S1 80.01(10) . . ?
O1W K S1 70.57(8) 1_455 1_545 ?
O1W K S1 77.29(10) . 1_645 ?
O1W K S1 59.59(8) 1_455 . ?
O1W K S1 127.10(9) . 1_545 ?
O1W K S1 129.74(8) 1_455 1_645 ?
O1W K O1 123.05(11) . 1_645 ?
O1W K O1W 91.40(12) . 1_455 ?
O1W K H1WA 15.1(13) 1_455 1_455 ?
O1W K H1WA 82.5(12) . 1_455 ?
O1W K H1WB 14.4(11) 1_455 1_455 ?
O1W K H1WB 84.2(10) . 1_455 ?
O1W K N1 72.60(11) . 1_655 ?
O1W K N1 129.53(12) . . ?
H1WA K H1WB 24.6(16) 1_455 1_455 ?
N1 K K 45.39(7) . 1_455 ?
N1 K K 134.61(7) . 1_655 ?
N1 K K 44.14(7) 1_655 1_655 ?
N1 K K 135.86(7) 1_655 1_455 ?
N1 K S1 89.33(7) . 1_545 ?
N1 K S1 49.55(7) . . ?
N1 K S1 75.32(7) 1_655 . ?
N1 K S1 151.82(7) 1_655 1_545 ?
N1 K S1 89.08(7) 1_655 1_645 ?
N1 K S1 151.40(7) . 1_645 ?
N1 K O1 86.28(8) 1_655 1_645 ?
N1 K O1 101.99(8) . 1_645 ?
N1 K O1W 134.27(10) 1_655 1_455 ?
N1 K O1W 66.88(10) . 1_455 ?
N1 K H1WA 140.3(12) 1_655 1_455 ?
N1 K H1WA 81.9(13) . 1_455 ?
N1 K H1WB 120.0(11) 1_655 1_455 ?
N1 K H1WB 63.5(11) . 1_455 ?
N1 K N1 90.47(10) . 1_655 ?
K S1 K 78.01(4) 1_465 1_565 ?
K S1 K 123.94(4) 1_565 . ?
K S1 K 155.48(4) 1_465 . ?
C1 S1 K 82.72(12) . 1_465 ?
C1 S1 K 121.81(13) . 1_565 ?
C1 S1 K 76.19(12) . . ?
C1 O1 K 99.78(18) . 1_465 ?
C2 O1 K 140.59(19) . 1_465 ?
C2 O1 C1 103.7(3) . . ?
K O1W K 91.40(12) . 1_655 ?
K O1W H1WA 125(5) . . ?
K O1W H1WA 72(5) 1_655 . ?
K O1W H1WB 74(4) 1_655 . ?
K O1W H1WB 119(4) . . ?
H1WA O1W H1WB 106(6) . . ?
K N1 K 90.47(10) . 1_455 ?
N2 N1 K 145.9(2) . . ?
N2 N1 K 90.2(2) . 1_455 ?
C1 N1 K 118.2(2) . 1_455 ?
C1 N1 K 102.7(2) . . ?
C1 N1 N2 106.9(3) . . ?
N1 N2 K 64.75(19) . 1_455 ?
C2 N2 K 123.3(2) . 1_455 ?
C2 N2 N1 106.6(3) . . ?
C6 N3 C5 116.5(4) . . ?
O1 C1 S1 120.2(2) . . ?
N1 C1 S1 129.2(3) . . ?
N1 C1 O1 110.6(3) . . ?
O1 C2 C3 120.0(3) . . ?
N2 C2 O1 112.2(3) . . ?
N2 C2 C3 127.8(3) . . ?
C4 C3 C2 120.3(3) . . ?
C4 C3 C7 117.8(4) . . ?
C7 C3 C2 122.0(3) . . ?
C3 C4 H4 120.4 . . ?
C3 C4 C5 119.3(4) . . ?
C5 C4 H4 120.4 . . ?
N3 C5 C4 123.1(4) . . ?
N3 C5 H5 118.4 . . ?
C4 C5 H5 118.4 . . ?
N3 C6 H6 117.4 . . ?
N3 C6 C7 125.3(4) . . ?
C7 C6 H6 117.4 . . ?
C3 C7 H7 121.0 . . ?
C6 C7 C3 118.0(3) . . ?
C6 C7 H7 121.0 . . ?

loop_
_geom_bond_atom_site_label_1
_geom_bond_atom_site_label_2
_geom_bond_distance
_geom_bond_site_symmetry_2
_geom_bond_publ_flag
K K 4.2204(14) 1_455 ?
K K 4.2204(14) 1_655 ?
K S1 3.3303(16) 1_645 ?
K S1 3.4542(16) . ?
K S1 3.3752(15) 1_545 ?
K O1 3.037(3) 1_645 ?
K O1W 2.691(4) . ?
K O1W 3.186(5) 1_455 ?
K H1WA 3.04(6) 1_455 ?
K H1WB 3.06(5) 1_455 ?
K N1 2.939(3) . ?
K N1 3.005(4) 1_655 ?
S1 C1 1.702(4) . ?
O1 C1 1.380(4) . ?
O1 C2 1.357(4) . ?
O1W H1WA 0.83(7) . ?
O1W H1WB 0.79(6) . ?
N1 N2 1.404(4) . ?
N1 C1 1.304(5) . ?
N2 C2 1.291(5) . ?
N3 C5 1.340(6) . ?
N3 C6 1.319(6) . ?
C2 C3 1.455(5) . ?
C3 C4 1.386(5) . ?
C3 C7 1.394(5) . ?
C4 H4 0.9500 . ?
C4 C5 1.388(6) . ?
C5 H5 0.9500 . ?
C6 H6 0.9500 . ?
C6 C7 1.379(6) . ?
C7 H7 0.9500 . ?

loop_
_geom_hbond_atom_site_label_D
_geom_hbond_atom_site_label_H
_geom_hbond_atom_site_label_A
_geom_hbond_distance_DH
_geom_hbond_distance_HA
_geom_hbond_distance_DA
_geom_hbond_angle_DHA
_geom_hbond_site_symmetry_A
_geom_hbond_publ_flag
O1W H1WA N3 0.83(7) 2.03(7) 2.855(5) 174(6) 1_746 yes
O1W H1WB S1 0.79(6) 2.57(6) 3.308(4) 155(5) 1_655 yes
C5 H5 S1 0.95 2.93 3.745(4) 144.4 1_454 yes

loop_
_geom_torsion_atom_site_label_1
_geom_torsion_atom_site_label_2
_geom_torsion_atom_site_label_3
_geom_torsion_atom_site_label_4
_geom_torsion
_geom_torsion_site_symmetry_1
_geom_torsion_site_symmetry_2
_geom_torsion_site_symmetry_3
_geom_torsion_site_symmetry_4
_geom_torsion_publ_flag
K S1 C1 O1 -165.4(3) . . . . ?
K S1 C1 O1 -43.8(3) 1_565 . . . ?
K S1 C1 O1 27.2(2) 1_465 . . . ?
K S1 C1 N1 15.8(3) . . . . ?
K S1 C1 N1 -151.6(3) 1_465 . . . ?
K S1 C1 N1 137.4(3) 1_565 . . . ?
K O1 C1 S1 -30.3(3) 1_465 . . . ?
K O1 C1 N1 148.7(2) 1_465 . . . ?
K O1 C2 N2 -125.6(3) 1_465 . . . ?
K O1 C2 C3 54.8(4) 1_465 . . . ?
K N1 N2 K 91.2(4) . . . 1_455 ?
K N1 N2 C2 -149.3(3) . . . . ?
K N1 N2 C2 119.5(2) 1_455 . . . ?
K N1 C1 S1 78.9(3) 1_455 . . . ?
K N1 C1 S1 -18.6(4) . . . . ?
K N1 C1 O1 162.5(2) . . . . ?
K N1 C1 O1 -100.0(3) 1_455 . . . ?
K N2 C2 O1 70.9(3) 1_455 . . . ?
K N2 C2 C3 -109.5(3) 1_455 . . . ?
O1 C2 C3 C4 171.1(3) . . . . ?
O1 C2 C3 C7 -9.6(5) . . . . ?
N1 N2 C2 O1 0.6(4) . . . . ?
N1 N2 C2 C3 -179.9(3) . . . . ?
N2 N1 C1 S1 178.6(3) . . . . ?
N2 N1 C1 O1 -0.3(4) . . . . ?
N2 C2 C3 C4 -8.5(5) . . . . ?
N2 C2 C3 C7 170.8(4) . . . . ?
N3 C6 C7 C3 -0.8(7) . . . . ?
C1 O1 C2 N2 -0.7(3) . . . . ?
C1 O1 C2 C3 179.6(3) . . . . ?
C1 N1 N2 K -119.6(3) . . . 1_455 ?
C1 N1 N2 C2 -0.1(4) . . . . ?
C2 O1 C1 S1 -178.4(2) . . . . ?
C2 O1 C1 N1 0.6(3) . . . . ?
C2 C3 C4 C5 179.6(3) . . . . ?
C2 C3 C7 C6 -178.9(3) . . . . ?
C3 C4 C5 N3 -0.7(6) . . . . ?
C4 C3 C7 C6 0.4(6) . . . . ?
C5 N3 C6 C7 0.4(6) . . . . ?
C6 N3 C5 C4 0.4(6) . . . . ?
C7 C3 C4 C5 0.3(6) . . . . ?
